data_4327972
loop_
_publ_author_name
'Arghya Basu'
'Gopal Das'

_publ_section_title
;
 Neutral Acyclic Anion Receptor with Thiadiazole Spacer: Halide Binding
 Study and Halide-Directed Self-Assembly in the Solid State
;
_journal_name_full 'Inorganic Chemistry'
_journal_page_first 882
_journal_page_last 889
_journal_paper_doi 10.1021/ic201656y
_journal_volume 51
_journal_year 2012
_chemical_formula_sum 'C46 H84 Br2 N8 O5 S'
_chemical_formula_weight 1021.08
_chemical_name_systematic
; 
 ? 
;
_space_group_IT_number 33
_symmetry_cell_setting orthorhombic
_symmetry_space_group_name_Hall 'P 2c -2n'
_symmetry_space_group_name_H-M 'P n a 21'
_atom_sites_solution_hydrogens geom
_atom_sites_solution_primary direct
_atom_sites_solution_secondary difmap
_audit_creation_method SHELXL-97
_cell_angle_alpha 90.00
_cell_angle_beta 90.00
_cell_angle_gamma 90.00
_cell_formula_units_Z 4
_cell_length_a 31.372(7)
_cell_length_b 8.1971(19)
_cell_length_c 21.581(5)
_cell_measurement_reflns_used 3900
_cell_measurement_temperature 298(2)
_cell_measurement_theta_max 18.98
_cell_measurement_theta_min 3.99
_cell_volume 5550(2)
_computing_cell_refinement 'Bruker SMART'
_computing_data_collection 'Bruker SMART'
_computing_data_reduction 'Bruker SAINT'
_computing_molecular_graphics 'Bruker SHELXTL'
_computing_publication_material 'Bruker SHELXTL'
_computing_structure_refinement 'SHELXL-97 (Sheldrick, 1997)'
_computing_structure_solution 'SHELXS-97 (Sheldrick, 1990)'
_diffrn_ambient_temperature 298(2)
_diffrn_detector_area_resol_mean 'phi and omega scans'
_diffrn_measured_fraction_theta_full 0.991
_diffrn_measured_fraction_theta_max 0.991
_diffrn_measurement_device_type 'CCD area detector'
_diffrn_measurement_method 'phi and omega scans'
_diffrn_radiation_monochromator graphite
_diffrn_radiation_source 'fine-focus sealed tube'
_diffrn_radiation_type MoK\a
_diffrn_radiation_wavelength 0.71073
_diffrn_reflns_av_R_equivalents 0.0857
_diffrn_reflns_av_sigmaI/netI 0.1016
_diffrn_reflns_limit_h_max 35
_diffrn_reflns_limit_h_min -36
_diffrn_reflns_limit_k_max 9
_diffrn_reflns_limit_k_min -9
_diffrn_reflns_limit_l_max 23
_diffrn_reflns_limit_l_min -19
_diffrn_reflns_number 24379
_diffrn_reflns_theta_full 24.29
_diffrn_reflns_theta_max 24.29
_diffrn_reflns_theta_min 3.82
_exptl_absorpt_coefficient_mu 1.545
_exptl_absorpt_correction_T_max 0.659
_exptl_absorpt_correction_T_min 0.568
_exptl_absorpt_correction_type multi-scan
_exptl_absorpt_process_details 'SADABS (Sheldrick, 1997)'
_exptl_crystal_colour ' yellow '
_exptl_crystal_density_diffrn 1.222
_exptl_crystal_description block
_exptl_crystal_F_000 2168.0
_exptl_crystal_size_max 0.39
_exptl_crystal_size_mid 0.31
_exptl_crystal_size_min 0.27
_refine_diff_density_max 0.280
_refine_diff_density_min -0.419
_refine_diff_density_rms 0.055
_refine_ls_extinction_method none
_refine_ls_goodness_of_fit_ref 0.992
_refine_ls_matrix_type full
_refine_ls_number_parameters 585
_refine_ls_number_reflns 7656
_refine_ls_number_restraints 3
_refine_ls_restrained_S_all 0.992
_refine_ls_R_factor_all 0.1072
_refine_ls_R_factor_gt 0.0459
_refine_ls_shift/su_max 0.010
_refine_ls_shift/su_mean 0.008
_refine_ls_structure_factor_coef Fsqd
_refine_ls_weighting_details 'calc w=1/[\s^2^(Fo^2^)+(0.0342P)^2^+0.0000P] where P=(Fo^2^+2Fc^2^)/3'
_refine_ls_weighting_scheme calc
_refine_ls_wR_factor_gt 0.0890
_refine_ls_wR_factor_ref 0.1097
_reflns_number_gt 4548
_reflns_number_total 4604
_reflns_threshold_expression >2sigma(I)
_cod_data_source_file ic201656y_si_002_2.cif
_cod_data_source_block Br-complex
_cod_database_code 4327972

loop_
_symmetry_equiv_pos_as_xyz
'x, y, z'
'-x, -y, z+1/2'
'-x+1/2, y+1/2, z+1/2'
'x+1/2, -y+1/2, z'

loop_
_atom_site_label
_atom_site_type_symbol
_atom_site_fract_x
_atom_site_fract_y
_atom_site_fract_z
_atom_site_U_iso_or_equiv
_atom_site_adp_type
_atom_site_occupancy
_atom_site_symmetry_multiplicity
_atom_site_calc_flag
_atom_site_refinement_flags
S3 S 0.52432(5) 0.9291(2) 0.82286(10) 0.0695(5) Uani 1 1 d .
O2 O 0.6722(2) 1.1007(10) 0.4854(5) 0.154(3) Uani 1 1 d .
O1 O 0.7257(2) 1.0678(12) 0.5399(4) 0.171(4) Uani 1 1 d .
O3 O 0.2772(2) 0.5524(11) 0.7086(6) 0.171(4) Uani 1 1 d .
O4 O 0.2555(2) 0.5993(8) 0.8009(4) 0.130(3) Uani 1 1 d .
N1 N 0.6885(3) 1.0733(10) 0.5353(5) 0.107(2) Uani 1 1 d .
N3 N 0.52223(16) 0.8800(7) 0.7046(3) 0.0765(17) Uani 1 1 d .
N4 N 0.48169(16) 0.8466(7) 0.7287(4) 0.0782(18) Uani 1 1 d .
N6 N 0.2823(2) 0.6026(9) 0.7595(6) 0.112(3) Uani 1 1 d .
N2 N 0.58930(17) 0.9614(7) 0.7445(4) 0.0729(17) Uani 1 1 d .
N5 N 0.44258(17) 0.8427(7) 0.8206(3) 0.0702(17) Uani 1 1 d .
C4 C 0.6618(2) 1.0432(8) 0.5887(4) 0.073(2) Uani 1 1 d .
C3 C 0.6808(2) 1.0163(8) 0.6452(5) 0.080(2) Uani 1 1 d .
H3 H 0.7104 1.0154 0.6485 0.096 Uiso 1 1 calc R
C2 C 0.6567(2) 0.9915(7) 0.6952(4) 0.071(2) Uani 1 1 d .
H2 H 0.6697 0.9759 0.7335 0.086 Uiso 1 1 calc R
C1 C 0.6123(2) 0.9886(7) 0.6910(4) 0.0586(17) Uani 1 1 d .
C6 C 0.59408(19) 1.0173(6) 0.6338(4) 0.0570(17) Uani 1 1 d .
H6 H 0.5646 1.0159 0.6299 0.068 Uiso 1 1 calc R
C5 C 0.6184(2) 1.0474(7) 0.5839(4) 0.073(2) Uani 1 1 d .
H5 H 0.6056 1.0711 0.5461 0.087 Uiso 1 1 calc R
C7 C 0.54685(19) 0.9226(7) 0.7510(4) 0.0571(17) Uani 1 1 d .
C8 C 0.47883(19) 0.8657(7) 0.7861(4) 0.0613(18) Uani 1 1 d .
C9 C 0.40377(19) 0.7858(7) 0.8023(4) 0.0632(18) Uani 1 1 d .
C14 C 0.39454(19) 0.7335(8) 0.7435(4) 0.079(2) Uani 1 1 d .
H14 H 0.4154 0.7371 0.7129 0.095 Uiso 1 1 calc R
C13 C 0.3549(2) 0.6764(9) 0.7297(5) 0.096(3) Uani 1 1 d .
H13 H 0.3482 0.6456 0.6894 0.116 Uiso 1 1 calc R
C12 C 0.3253(2) 0.6649(8) 0.7752(6) 0.084(3) Uani 1 1 d .
C11 C 0.3326(2) 0.7165(8) 0.8328(5) 0.079(2) Uani 1 1 d .
H11 H 0.3109 0.7126 0.8623 0.095 Uiso 1 1 calc R
C10 C 0.3723(2) 0.7758(7) 0.8486(4) 0.075(2) Uani 1 1 d .
H10 H 0.3781 0.8085 0.8890 0.090 Uiso 1 1 calc R
N7 N 0.29878(18) 0.5752(6) 0.3619(4) 0.088(2) Uani 1 1 d .
C23 C 0.3425(2) 0.6154(8) 0.3354(5) 0.098(3) Uani 1 1 d .
H23A H 0.3390 0.7031 0.3057 0.117 Uiso 1 1 calc R
H23B H 0.3600 0.6570 0.3689 0.117 Uiso 1 1 calc R
C24 C 0.3663(3) 0.4805(10) 0.3045(6) 0.128(4) Uani 1 1 d .
H24A H 0.3490 0.4363 0.2712 0.153 Uiso 1 1 calc R
H24B H 0.3713 0.3938 0.3342 0.153 Uiso 1 1 calc R
C25 C 0.4087(5) 0.5382(17) 0.2784(9) 0.178(6) Uani 1 1 d .
H25B H 0.4205 0.4523 0.2528 0.213 Uiso 1 1 calc R
H25A H 0.4036 0.6319 0.2520 0.213 Uiso 1 1 calc R
C19 C 0.2702(3) 0.5138(11) 0.3099(5) 0.115(3) Uani 1 1 d .
H19A H 0.2821 0.4129 0.2941 0.139 Uiso 1 1 calc R
H19B H 0.2425 0.4885 0.3273 0.139 Uiso 1 1 calc R
C20 C 0.2639(3) 0.6298(14) 0.2558(6) 0.143(4) Uani 1 1 d .
H20A H 0.2916 0.6514 0.2374 0.172 Uiso 1 1 calc R
H20B H 0.2532 0.7324 0.2719 0.172 Uiso 1 1 calc R
C15 C 0.3010(3) 0.4390(9) 0.4075(5) 0.091(3) Uani 1 1 d .
H15B H 0.2722 0.4095 0.4193 0.110 Uiso 1 1 calc R
H15A H 0.3136 0.3450 0.3872 0.110 Uiso 1 1 calc R
C16 C 0.3255(3) 0.4734(10) 0.4643(6) 0.120(3) Uani 1 1 d .
H16B H 0.3140 0.5701 0.4840 0.144 Uiso 1 1 calc R
H16A H 0.3549 0.4959 0.4532 0.144 Uiso 1 1 calc R
C17 C 0.3244(3) 0.3327(12) 0.5100(6) 0.128(4) Uani 1 1 d .
H17B H 0.2949 0.3062 0.5190 0.154 Uiso 1 1 calc R
H17A H 0.3373 0.2378 0.4908 0.154 Uiso 1 1 calc R
C27 C 0.2824(2) 0.7288(8) 0.3890(5) 0.104(3) Uani 1 1 d .
H27B H 0.2821 0.8110 0.3566 0.125 Uiso 1 1 calc R
H27A H 0.3024 0.7649 0.4204 0.125 Uiso 1 1 calc R
C28 C 0.2386(3) 0.7232(12) 0.4177(6) 0.141(4) Uani 1 1 d .
H28B H 0.2178 0.6958 0.3861 0.169 Uiso 1 1 calc R
H28A H 0.2379 0.6382 0.4490 0.169 Uiso 1 1 calc R
C18 C 0.3470(4) 0.3677(16) 0.5697(8) 0.183(6) Uani 1 1 d .
H18A H 0.3766 0.3879 0.5615 0.275 Uiso 1 1 calc R
H18C H 0.3443 0.2757 0.5969 0.275 Uiso 1 1 calc R
H18B H 0.3346 0.4621 0.5889 0.275 Uiso 1 1 calc R
C26 C 0.4380(6) 0.580(2) 0.3220(10) 0.212(7) Uani 1 1 d .
H26A H 0.4316 0.6869 0.3376 0.318 Uiso 1 1 calc R
H23C H 0.4659 0.5800 0.3038 0.318 Uiso 1 1 calc R
H26B H 0.4371 0.5027 0.3554 0.318 Uiso 1 1 calc R
C29 C 0.2271(5) 0.8778(19) 0.4459(10) 0.217(10) Uani 1 1 d .
H29B H 0.2227 0.9553 0.4126 0.260 Uiso 1 1 calc R
H29A H 0.1998 0.8628 0.4661 0.260 Uiso 1 1 calc R
C21 C 0.2319(6) 0.569(2) 0.2014(12) 0.243(11) Uani 1 1 d .
H21B H 0.2368 0.6274 0.1630 0.292 Uiso 1 1 calc R
H21A H 0.2346 0.4526 0.1940 0.292 Uiso 1 1 calc R
C22 C 0.1897(9) 0.611(2) 0.2290(14) 0.304(14) Uani 1 1 d .
H22B H 0.1879 0.5666 0.2702 0.457 Uiso 1 1 calc R
H22C H 0.1674 0.5653 0.2040 0.457 Uiso 1 1 calc R
H22A H 0.1866 0.7271 0.2307 0.457 Uiso 1 1 calc R
C30 C 0.2522(7) 0.945(3) 0.4855(18) 0.41(3) Uani 1 1 d .
H30C H 0.2572 0.8716 0.5192 0.613 Uiso 1 1 calc R
H30B H 0.2392 1.0434 0.5009 0.613 Uiso 1 1 calc R
H30A H 0.2787 0.9717 0.4658 0.613 Uiso 1 1 calc R
N8 N 0.4857(2) 0.4011(7) 0.0455(4) 0.093(2) Uani 1 1 d .
C39 C 0.4774(3) 0.4410(8) -0.0209(5) 0.115(3) Uani 1 1 d .
H39B H 0.5047 0.4500 -0.0417 0.138 Uiso 1 1 calc R
H39A H 0.4640 0.5476 -0.0226 0.138 Uiso 1 1 calc R
C40 C 0.4494(6) 0.3204(12) -0.0582(7) 0.229(8) Uani 1 1 d .
H40B H 0.4649 0.2188 -0.0630 0.275 Uiso 1 1 calc R
H40A H 0.4239 0.2970 -0.0344 0.275 Uiso 1 1 calc R
C41 C 0.4369(6) 0.3756(14) -0.1177(8) 0.188(6) Uani 1 1 d .
H41B H 0.4614 0.3722 -0.1452 0.226 Uiso 1 1 calc R
H41A H 0.4276 0.4882 -0.1146 0.226 Uiso 1 1 calc R
C35 C 0.4437(3) 0.3666(10) 0.0744(6) 0.110(3) Uani 1 1 d .
H35B H 0.4489 0.3270 0.1161 0.132 Uiso 1 1 calc R
H35A H 0.4305 0.2784 0.0515 0.132 Uiso 1 1 calc R
C36 C 0.4128(4) 0.5017(13) 0.0784(7) 0.159(5) Uani 1 1 d .
H36A H 0.4079 0.5482 0.0377 0.191 Uiso 1 1 calc R
H36B H 0.4235 0.5868 0.1055 0.191 Uiso 1 1 calc R
C43 C 0.5069(3) 0.5494(7) 0.0718(5) 0.097(3) Uani 1 1 d .
H43B H 0.5329 0.5696 0.0488 0.117 Uiso 1 1 calc R
H43A H 0.4883 0.6425 0.0656 0.117 Uiso 1 1 calc R
C44 C 0.5173(4) 0.5385(11) 0.1377(6) 0.132(4) Uani 1 1 d .
H44B H 0.5398 0.4592 0.1443 0.158 Uiso 1 1 calc R
H44A H 0.4925 0.5050 0.1613 0.158 Uiso 1 1 calc R
C45 C 0.5320(5) 0.708(2) 0.1583(8) 0.198(8) Uani 1 1 d .
H45B H 0.5371 0.7702 0.1208 0.237 Uiso 1 1 calc R
H45A H 0.5078 0.7586 0.1787 0.237 Uiso 1 1 calc R
C31 C 0.5120(3) 0.2509(8) 0.0544(5) 0.104(3) Uani 1 1 d .
H31A H 0.4976 0.1602 0.0344 0.125 Uiso 1 1 calc R
H31B H 0.5134 0.2270 0.0983 0.125 Uiso 1 1 calc R
C42 C 0.4015(6) 0.2747(19) -0.1450(8) 0.240(9) Uani 1 1 d .
H42B H 0.4134 0.1928 -0.1717 0.360 Uiso 1 1 calc R
H42C H 0.3828 0.3439 -0.1685 0.360 Uiso 1 1 calc R
H42A H 0.3858 0.2231 -0.1123 0.360 Uiso 1 1 calc R
C32 C 0.5582(4) 0.2613(12) 0.0286(7) 0.171(5) Uani 1 1 d .
H32B H 0.5720 0.3596 0.0436 0.205 Uiso 1 1 calc R
H32A H 0.5577 0.2646 -0.0163 0.205 Uiso 1 1 calc R
C33 C 0.5831(5) 0.1076(15) 0.0513(11) 0.220(10) Uani 1 1 d .
H33B H 0.5729 0.0800 0.0924 0.264 Uiso 1 1 calc R
H33A H 0.5759 0.0174 0.0242 0.264 Uiso 1 1 calc R
C34 C 0.6232(8) 0.119(2) 0.0534(12) 0.250(10) Uani 1 1 d .
H34A H 0.6333 0.1750 0.0172 0.375 Uiso 1 1 calc R
H34C H 0.6355 0.0119 0.0550 0.375 Uiso 1 1 calc R
H34B H 0.6313 0.1790 0.0898 0.375 Uiso 1 1 calc R
C37 C 0.3705(5) 0.4307(19) 0.1048(9) 0.197(7) Uani 1 1 d .
H37A H 0.3626 0.3376 0.0795 0.237 Uiso 1 1 calc R
H37B H 0.3763 0.3900 0.1461 0.237 Uiso 1 1 calc R
C46 C 0.5585(6) 0.728(2) 0.1871(17) 0.328(17) Uani 1 1 d .
H46A H 0.5494 0.7285 0.2296 0.492 Uiso 1 1 calc R
H46C H 0.5711 0.8317 0.1772 0.492 Uiso 1 1 calc R
H46B H 0.5790 0.6431 0.1809 0.492 Uiso 1 1 calc R
C38 C 0.3407(7) 0.518(3) 0.1078(14) 0.312(15) Uani 1 1 d .
H38B H 0.3488 0.6181 0.1274 0.467 Uiso 1 1 calc R
H38C H 0.3187 0.4659 0.1316 0.467 Uiso 1 1 calc R
H38A H 0.3303 0.5400 0.0668 0.467 Uiso 1 1 calc R
Br2 Br 0.03529(2) 0.38485(7) 0.46685(4) 0.0740(2) Uani 1 1 d .
Br1 Br 0.36574(2) 0.04478(8) 0.37701(4) 0.0849(3) Uani 1 1 d .
O5 O 0.4344(2) 0.2850(8) 0.4580(4) 0.120(2) Uani 1 1 d D
H6N H 0.4472(13) 0.871(5) 0.860(3) 0.027(14) Uiso 1 1 d .
H2N H 0.606(2) 0.960(7) 0.784(4) 0.10(2) Uiso 1 1 d .
H6O H 0.4578(13) 0.234(7) 0.466(5) 0.10(2) Uiso 1 1 d D
H5O H 0.421(2) 0.209(7) 0.440(4) 0.13(4) Uiso 1 1 d D

loop_
_atom_site_aniso_label
_atom_site_aniso_U_11
_atom_site_aniso_U_22
_atom_site_aniso_U_33
_atom_site_aniso_U_23
_atom_site_aniso_U_13
_atom_site_aniso_U_12
S3 0.0589(10) 0.0904(11) 0.0591(15) -0.0063(9) -0.0030(9) -0.0137(8)
O2 0.102(5) 0.254(8) 0.107(9) 0.044(6) 0.028(5) 0.012(4)
O1 0.078(5) 0.329(11) 0.104(8) 0.000(6) 0.026(4) -0.027(5)
O3 0.085(5) 0.237(9) 0.192(11) -0.069(8) -0.032(5) -0.048(5)
O4 0.074(4) 0.164(5) 0.153(8) 0.004(5) 0.013(4) -0.037(4)
N1 0.069(6) 0.163(6) 0.089(9) 0.001(5) 0.019(5) 0.000(4)
N3 0.053(3) 0.117(4) 0.059(5) -0.017(3) 0.005(3) -0.022(3)
N4 0.051(3) 0.115(5) 0.069(6) -0.019(4) 0.001(3) -0.022(3)
N6 0.072(6) 0.122(5) 0.141(10) -0.018(6) -0.019(6) -0.024(4)
N2 0.052(4) 0.106(4) 0.060(6) 0.001(3) -0.002(3) -0.016(3)
N5 0.056(4) 0.107(4) 0.048(5) -0.015(3) 0.002(3) -0.019(3)
C4 0.056(5) 0.091(5) 0.071(7) 0.006(4) 0.001(4) -0.005(3)
C3 0.043(4) 0.097(5) 0.100(8) -0.002(5) 0.008(5) 0.002(3)
C2 0.048(4) 0.088(5) 0.079(7) -0.007(4) -0.013(4) -0.004(3)
C1 0.054(4) 0.065(4) 0.057(6) -0.004(3) -0.012(4) -0.018(3)
C6 0.046(4) 0.070(4) 0.055(6) -0.002(3) 0.000(4) -0.004(3)
C5 0.062(5) 0.082(4) 0.075(7) 0.010(4) -0.011(4) -0.013(3)
C7 0.052(4) 0.067(4) 0.052(6) 0.004(3) 0.001(3) -0.010(3)
C8 0.053(4) 0.083(4) 0.048(6) -0.014(4) -0.001(3) -0.017(3)
C9 0.053(4) 0.076(4) 0.061(6) -0.004(4) 0.005(4) -0.003(3)
C14 0.050(4) 0.117(6) 0.072(7) -0.025(5) 0.004(4) -0.015(4)
C13 0.066(5) 0.130(7) 0.093(8) -0.031(5) -0.008(5) -0.020(4)
C12 0.051(5) 0.076(5) 0.126(10) -0.013(5) -0.010(5) -0.007(3)
C11 0.053(5) 0.077(5) 0.107(8) 0.003(5) 0.011(4) -0.008(3)
C10 0.073(5) 0.083(4) 0.070(6) -0.005(4) 0.009(4) -0.003(4)
N7 0.081(4) 0.065(4) 0.118(8) 0.005(4) 0.015(4) -0.003(3)
C23 0.074(5) 0.081(5) 0.137(9) 0.020(5) 0.029(5) 0.001(4)
C24 0.142(8) 0.091(5) 0.151(11) 0.016(6) 0.032(7) 0.022(5)
C25 0.123(11) 0.222(13) 0.187(19) 0.000(11) 0.061(11) 0.029(9)
C19 0.122(7) 0.119(6) 0.106(10) 0.017(6) 0.003(6) -0.026(5)
C20 0.120(8) 0.190(10) 0.119(12) 0.021(8) -0.011(7) -0.033(7)
C15 0.084(5) 0.088(5) 0.103(9) 0.008(5) 0.019(5) -0.008(4)
C16 0.125(7) 0.106(6) 0.128(11) 0.030(8) 0.029(8) 0.016(5)
C17 0.115(7) 0.146(8) 0.123(11) 0.014(7) 0.049(7) 0.036(6)
C27 0.093(5) 0.077(5) 0.142(10) 0.002(5) 0.023(6) 0.004(4)
C28 0.091(6) 0.138(8) 0.193(13) -0.013(7) 0.055(7) 0.011(5)
C18 0.192(12) 0.202(12) 0.155(17) 0.012(10) -0.046(11) 0.005(8)
C26 0.176(14) 0.252(16) 0.21(2) 0.025(13) -0.001(13) -0.019(11)
C29 0.179(14) 0.162(12) 0.31(3) 0.000(13) 0.108(15) 0.034(10)
C21 0.151(13) 0.269(19) 0.31(3) -0.048(17) 0.023(17) -0.047(12)
C22 0.39(3) 0.200(16) 0.33(4) 0.044(17) -0.11(3) -0.088(19)
C30 0.23(2) 0.28(2) 0.71(7) -0.28(3) 0.18(3) -0.081(16)
N8 0.127(5) 0.068(4) 0.082(7) 0.023(4) -0.008(4) -0.023(4)
C39 0.189(9) 0.071(4) 0.085(9) 0.010(5) -0.021(7) -0.013(4)
C40 0.46(2) 0.095(6) 0.131(16) 0.026(7) -0.157(15) -0.056(10)
C41 0.291(16) 0.167(10) 0.106(13) -0.006(10) -0.089(12) -0.004(10)
C35 0.113(7) 0.090(6) 0.127(10) 0.023(5) -0.008(6) -0.026(5)
C36 0.133(9) 0.131(8) 0.213(16) 0.035(8) -0.017(9) 0.003(7)
C43 0.128(6) 0.057(4) 0.107(10) -0.005(4) -0.007(6) -0.030(4)
C44 0.200(10) 0.108(6) 0.088(10) -0.019(6) -0.052(8) -0.011(6)
C45 0.197(16) 0.217(15) 0.179(18) -0.046(11) -0.097(12) -0.053(11)
C31 0.154(8) 0.070(5) 0.089(8) 0.021(5) 0.005(6) -0.014(5)
C42 0.33(2) 0.205(13) 0.19(2) -0.022(11) -0.132(17) 0.036(13)
C32 0.200(11) 0.111(8) 0.201(16) 0.028(8) 0.052(10) 0.011(8)
C33 0.161(12) 0.101(8) 0.40(3) -0.029(12) 0.039(16) 0.033(9)
C34 0.36(3) 0.178(14) 0.22(2) -0.008(12) -0.11(2) 0.021(16)
C37 0.149(13) 0.225(15) 0.218(19) 0.086(12) 0.036(11) 0.056(11)
C46 0.23(2) 0.173(14) 0.58(5) -0.05(2) -0.15(3) -0.007(13)
C38 0.220(19) 0.25(2) 0.46(5) 0.09(2) -0.08(2) 0.002(16)
Br2 0.0847(4) 0.0678(3) 0.0695(5) -0.0036(4) -0.0024(5) 0.0013(3)
Br1 0.0832(5) 0.0932(4) 0.0782(6) -0.0148(5) 0.0213(5) -0.0208(3)
O5 0.097(4) 0.123(4) 0.141(7) -0.055(5) -0.012(4) 0.006(4)

loop_
_atom_type_symbol
_atom_type_description
_atom_type_scat_dispersion_real
_atom_type_scat_dispersion_imag
_atom_type_scat_source
C C 0.0033 0.0016 'International Tables Vol C Tables 4.2.6.8 and 6.1.1.4'
Br Br -0.2901 2.4595 'International Tables Vol C Tables 4.2.6.8 and 6.1.1.4'
N N 0.0061 0.0033 'International Tables Vol C Tables 4.2.6.8 and 6.1.1.4'
O O 0.0106 0.0060 'International Tables Vol C Tables 4.2.6.8 and 6.1.1.4'
S S 0.1246 0.1234 'International Tables Vol C Tables 4.2.6.8 and 6.1.1.4'
H H 0.0000 0.0000 'International Tables Vol C Tables 4.2.6.8 and 6.1.1.4'

loop_
_geom_angle_atom_site_label_1
_geom_angle_atom_site_label_2
_geom_angle_atom_site_label_3
_geom_angle
C7 S3 C8 85.1(4)
O1 N1 O2 120.1(9)
O1 N1 C4 120.1(10)
O2 N1 C4 119.8(8)
C7 N3 N4 107.7(7)
C8 N4 N3 114.1(6)
O3 N6 O4 125.1(9)
O3 N6 C12 117.1(10)
O4 N6 C12 117.7(11)
C1 N2 C7 129.0(7)
C1 N2 H2N 116(4)
C7 N2 H2N 115(4)
C9 N5 C8 129.1(8)
C9 N5 H6N 121(3)
C8 N5 H6N 110(3)
C5 C4 C3 120.2(7)
C5 C4 N1 120.8(9)
C3 C4 N1 118.9(7)
C2 C3 C4 119.7(7)
C2 C3 H3 120.1
C4 C3 H3 120.1
C3 C2 C1 121.1(8)
C3 C2 H2 119.5
C1 C2 H2 119.5
N2 C1 C6 124.0(6)
N2 C1 C2 118.1(7)
C6 C1 C2 117.9(7)
C5 C6 C1 120.9(6)
C5 C6 H6 119.5
C1 C6 H6 119.6
C6 C5 C4 120.1(8)
C6 C5 H5 120.0
C4 C5 H5 120.0
N3 C7 N2 123.5(7)
N3 C7 S3 117.3(5)
N2 C7 S3 119.2(6)
N4 C8 N5 125.4(6)
N4 C8 S3 115.9(5)
N5 C8 S3 118.7(7)
N5 C9 C14 124.3(7)
N5 C9 C10 116.2(7)
C14 C9 C10 119.4(6)
C13 C14 C9 120.1(7)
C13 C14 H14 119.9
C9 C14 H14 119.9
C14 C13 C12 119.5(8)
C14 C13 H13 120.2
C12 C13 H13 120.2
C11 C12 C13 122.4(7)
C11 C12 N6 118.6(9)
C13 C12 N6 118.8(10)
C12 C11 C10 119.8(7)
C12 C11 H11 120.1
C10 C11 H11 120.1
C11 C10 C9 118.6(7)
C11 C10 H10 120.7
C9 C10 H10 120.7
C27 N7 C15 113.2(8)
C27 N7 C23 106.1(5)
C15 N7 C23 111.6(6)
C27 N7 C19 111.6(7)
C15 N7 C19 105.5(6)
C23 N7 C19 109.0(8)
C24 C23 N7 117.3(6)
C24 C23 H23A 108.0
N7 C23 H23A 108.0
C24 C23 H23B 108.0
N7 C23 H23B 108.0
H23A C23 H23B 107.2
C23 C24 C25 111.9(8)
C23 C24 H24A 109.2
C25 C24 H24A 109.2
C23 C24 H24B 109.2
C25 C24 H24B 109.3
H24A C24 H24B 107.9
C26 C25 C24 114.5(17)
C26 C25 H25B 108.6
C24 C25 H25B 108.6
C26 C25 H25A 108.6
C24 C25 H25A 108.7
H25B C25 H25A 107.6
C20 C19 N7 115.9(7)
C20 C19 H19A 108.3
N7 C19 H19A 108.3
C20 C19 H19B 108.3
N7 C19 H19B 108.3
H19A C19 H19B 107.4
C19 C20 C21 116.4(11)
C19 C20 H20A 108.2
C21 C20 H20A 108.2
C19 C20 H20B 108.2
C21 C20 H20B 108.2
H20A C20 H20B 107.4
C16 C15 N7 115.5(7)
C16 C15 H15B 108.4
N7 C15 H15B 108.4
C16 C15 H15A 108.4
N7 C15 H15A 108.4
H15B C15 H15A 107.5
C15 C16 C17 112.5(9)
C15 C16 H16B 109.1
C17 C16 H16B 109.1
C15 C16 H16A 109.1
C17 C16 H16A 109.1
H16B C16 H16A 107.8
C18 C17 C16 113.7(11)
C18 C17 H17B 108.8
C16 C17 H17B 108.8
C18 C17 H17A 108.8
C16 C17 H17A 108.8
H17B C17 H17A 107.7
N7 C27 C28 116.9(6)
N7 C27 H27B 108.1
C28 C27 H27B 108.1
N7 C27 H27A 108.1
C28 C27 H27A 108.0
H27B C27 H27A 107.3
C29 C28 C27 111.8(9)
C29 C28 H28B 109.2
C27 C28 H28B 109.2
C29 C28 H28A 109.3
C27 C28 H28A 109.3
H28B C28 H28A 107.9
C17 C18 H18A 109.5
C17 C18 H18C 109.5
H18A C18 H18C 109.5
C17 C18 H18B 109.5
H18A C18 H18B 109.5
H18C C18 H18B 109.5
C25 C26 H26A 109.5
C25 C26 H23C 109.5
H26A C26 H23C 109.5
C25 C26 H26B 109.5
H26A C26 H26B 109.5
H23C C26 H26B 109.5
C30 C29 C28 120.2(18)
C30 C29 H29B 107.2
C28 C29 H29B 107.3
C30 C29 H29A 107.3
C28 C29 H29A 107.3
H29B C29 H29A 106.9
C22 C21 C20 100.9(19)
C22 C21 H21B 111.6
C20 C21 H21B 111.6
C22 C21 H21A 111.6
C20 C21 H21A 111.6
H21B C21 H21A 109.4
C21 C22 H22B 109.5
C21 C22 H22C 109.5
H22B C22 H22C 109.5
C21 C22 H22A 109.5
H22B C22 H22A 109.5
H22C C22 H22A 109.5
C29 C30 H30C 109.4
C29 C30 H30B 109.5
H30C C30 H30B 109.5
C29 C30 H30A 109.5
H30C C30 H30A 109.5
H30B C30 H30A 109.5
C35 N8 C31 106.2(6)
C35 N8 C39 107.0(7)
C31 N8 C39 113.5(7)
C35 N8 C43 112.9(7)
C31 N8 C43 112.0(7)
C39 N8 C43 105.3(6)
N8 C39 C40 117.2(8)
N8 C39 H39B 108.0
C40 C39 H39B 108.0
N8 C39 H39A 108.0
C40 C39 H39A 108.0
H39B C39 H39A 107.2
C41 C40 C39 115.1(10)
C41 C40 H40B 108.5
C39 C40 H40B 108.5
C41 C40 H40A 108.5
C39 C40 H40A 108.5
H40B C40 H40A 107.5
C40 C41 C42 112.5(13)
C40 C41 H41B 109.1
C42 C41 H41B 109.0
C40 C41 H41A 109.1
C42 C41 H41A 109.1
H41B C41 H41A 107.8
N8 C35 C36 117.7(8)
N8 C35 H35B 107.9
C36 C35 H35B 107.9
N8 C35 H35A 107.9
C36 C35 H35A 107.9
H35B C35 H35A 107.2
C35 C36 C37 107.5(9)
C35 C36 H36A 110.2
C37 C36 H36A 110.2
C35 C36 H36B 110.2
C37 C36 H36B 110.2
H36A C36 H36B 108.5
C44 C43 N8 114.8(7)
C44 C43 H43B 108.6
N8 C43 H43B 108.6
C44 C43 H43A 108.5
N8 C43 H43A 108.6
H43B C43 H43A 107.5
C43 C44 C45 107.1(10)
C43 C44 H44B 110.3
C45 C44 H44B 110.3
C43 C44 H44A 110.3
C45 C44 H44A 110.3
H44B C44 H44A 108.5
C46 C45 C44 124(2)
C46 C45 H45B 106.2
C44 C45 H45B 106.4
C46 C45 H45A 106.8
C44 C45 H45A 106.4
H45B C45 H45A 106.5
N8 C31 C32 115.1(6)
N8 C31 H31A 108.5
C32 C31 H31A 108.5
N8 C31 H31B 108.5
C32 C31 H31B 108.5
H31A C31 H31B 107.5
C41 C42 H42B 109.5
C41 C42 H42C 109.5
H42B C42 H42C 109.5
C41 C42 H42A 109.4
H42B C42 H42A 109.5
H42C C42 H42A 109.5
C31 C32 C33 108.1(9)
C31 C32 H32B 110.1
C33 C32 H32B 110.1
C31 C32 H32A 110.1
C33 C32 H32A 110.1
H32B C32 H32A 108.4
C34 C33 C32 116.8(15)
C34 C33 H33B 108.1
C32 C33 H33B 108.1
C34 C33 H33A 108.1
C32 C33 H33A 108.1
H33B C33 H33A 107.3
C33 C34 H34A 109.4
C33 C34 H34C 109.5
H34A C34 H34C 109.5
C33 C34 H34B 109.5
H34A C34 H34B 109.5
H34C C34 H34B 109.5
C38 C37 C36 118.0(17)
C38 C37 H37A 107.8
C36 C37 H37A 107.8
C38 C37 H37B 107.7
C36 C37 H37B 107.8
H37A C37 H37B 107.1
C45 C46 H46A 109.4
C45 C46 H46C 109.5
H46A C46 H46C 109.3
C45 C46 H46B 110.0
H46A C46 H46B 109.2
H46C C46 H46B 109.3
C37 C38 H38B 109.5
C37 C38 H38C 109.5
H38B C38 H38C 109.5
C37 C38 H38A 109.4
H38B C38 H38A 109.5
H38C C38 H38A 109.5
H6O O5 H5O 99(7)

loop_
_geom_bond_atom_site_label_1
_geom_bond_atom_site_label_2
_geom_bond_distance
S3 C7 1.704(7)
S3 C8 1.714(7)
O2 N1 1.212(10)
O1 N1 1.175(8)
O3 N6 1.184(12)
O4 N6 1.226(11)
N1 C4 1.445(11)
N3 C7 1.312(9)
N3 N4 1.401(7)
N4 C8 1.251(9)
N6 C12 1.480(11)
N2 C1 1.379(9)
N2 C7 1.377(8)
N2 H2N 1.01(9)
N5 C9 1.362(8)
N5 C8 1.372(9)
N5 H6N 0.89(5)
C4 C5 1.367(9)
C4 C3 1.374(11)
C3 C2 1.335(10)
C3 H3 0.9300
C2 C1 1.395(9)
C2 H2 0.9300
C1 C6 1.380(9)
C6 C5 1.342(9)
C6 H6 0.9300
C5 H5 0.9300
C9 C14 1.371(10)
C9 C10 1.408(9)
C14 C13 1.361(9)
C14 H14 0.9300
C13 C12 1.355(13)
C13 H13 0.9300
C12 C11 1.333(11)
C11 C10 1.379(9)
C11 H11 0.9300
C10 H10 0.9300
N7 C27 1.480(9)
N7 C15 1.490(11)
N7 C23 1.521(8)
N7 C19 1.522(12)
C23 C24 1.492(11)
C23 H23A 0.9700
C23 H23B 0.9700
C24 C25 1.520(14)
C24 H24A 0.9700
C24 H24B 0.9700
C25 C26 1.36(2)
C25 H25B 0.9700
C25 H25A 0.9700
C19 C20 1.518(14)
C19 H19A 0.9700
C19 H19B 0.9700
C20 C21 1.62(2)
C20 H20A 0.9700
C20 H20B 0.9700
C15 C16 1.474(13)
C15 H15B 0.9700
C15 H15A 0.9700
C16 C17 1.517(13)
C16 H16B 0.9700
C16 H16A 0.9700
C17 C18 1.498(17)
C17 H17B 0.9700
C17 H17A 0.9700
C27 C28 1.507(10)
C27 H27B 0.9700
C27 H27A 0.9700
C28 C29 1.451(16)
C28 H28B 0.9700
C28 H28A 0.9700
C18 H18A 0.9600
C18 H18C 0.9600
C18 H18B 0.9600
C26 H26A 0.9600
C26 H23C 0.9600
C26 H26B 0.9600
C29 C30 1.29(3)
C29 H29B 0.9700
C29 H29A 0.9700
C21 C22 1.49(3)
C21 H21B 0.9700
C21 H21A 0.9700
C22 H22B 0.9601
C22 H22C 0.9601
C22 H22A 0.9601
C30 H30C 0.9600
C30 H30B 0.9600
C30 H30A 0.9600
N8 C35 1.484(11)
N8 C31 1.495(9)
N8 C39 1.492(12)
N8 C43 1.498(9)
C39 C40 1.549(14)
C39 H39B 0.9700
C39 H39A 0.9700
C40 C41 1.415(17)
C40 H40B 0.9700
C40 H40A 0.9700
C41 C42 1.506(17)
C41 H41B 0.9700
C41 H41A 0.9700
C35 C36 1.476(12)
C35 H35B 0.9700
C35 H35A 0.9700
C36 C37 1.556(16)
C36 H36A 0.9700
C36 H36B 0.9700
C43 C44 1.463(13)
C43 H43B 0.9700
C43 H43A 0.9700
C44 C45 1.531(16)
C44 H44B 0.9700
C44 H44A 0.9700
C45 C46 1.05(2)
C45 H45B 0.9700
C45 H45A 0.9700
C31 C32 1.554(12)
C31 H31A 0.9700
C31 H31B 0.9700
C42 H42B 0.9600
C42 H42C 0.9600
C42 H42A 0.9600
C32 C33 1.560(17)
C32 H32B 0.9700
C32 H32A 0.9700
C33 C34 1.264(18)
C33 H33B 0.9700
C33 H33A 0.9700
C34 H34A 0.9600
C34 H34C 0.9600
C34 H34B 0.9600
C37 C38 1.18(2)
C37 H37A 0.9700
C37 H37B 0.9700
C46 H46A 0.9612
C46 H46C 0.9612
C46 H46B 0.9613
C38 H38B 0.9600
C38 H38C 0.9600
C38 H38A 0.9600
O5 H6O 0.86(2)
O5 H5O 0.85(2)

loop_
_geom_torsion_atom_site_label_1
_geom_torsion_atom_site_label_2
_geom_torsion_atom_site_label_3
_geom_torsion_atom_site_label_4
_geom_torsion
C7 N3 N4 C8 0.4(8)
O1 N1 C4 C5 -179.3(8)
O2 N1 C4 C5 -0.9(12)
O1 N1 C4 C3 3.2(12)
O2 N1 C4 C3 -178.5(9)
C5 C4 C3 C2 1.1(10)
N1 C4 C3 C2 178.7(6)
C4 C3 C2 C1 1.5(10)
C7 N2 C1 C6 15.4(10)
C7 N2 C1 C2 -166.4(6)
C3 C2 C1 N2 179.7(6)
C3 C2 C1 C6 -2.0(9)
N2 C1 C6 C5 178.1(6)
C2 C1 C6 C5 -0.1(9)
C1 C6 C5 C4 2.7(9)
C3 C4 C5 C6 -3.2(10)
N1 C4 C5 C6 179.2(6)
N4 N3 C7 N2 178.8(5)
N4 N3 C7 S3 -1.1(7)
C1 N2 C7 N3 11.0(10)
C1 N2 C7 S3 -169.1(5)
C8 S3 C7 N3 1.1(5)
C8 S3 C7 N2 -178.8(5)
N3 N4 C8 N5 179.3(6)
N3 N4 C8 S3 0.4(8)
C9 N5 C8 N4 4.7(12)
C9 N5 C8 S3 -176.4(5)
C7 S3 C8 N4 -0.8(6)
C7 S3 C8 N5 -179.8(6)
C8 N5 C9 C14 2.7(11)
C8 N5 C9 C10 -179.8(6)
N5 C9 C14 C13 179.0(6)
C10 C9 C14 C13 1.7(10)
C9 C14 C13 C12 -2.9(11)
C14 C13 C12 C11 4.0(12)
C14 C13 C12 N6 180.0(7)
O3 N6 C12 C11 -177.5(9)
O4 N6 C12 C11 -1.1(11)
O3 N6 C12 C13 6.5(13)
O4 N6 C12 C13 -177.2(8)
C13 C12 C11 C10 -3.8(11)
N6 C12 C11 C10 -179.7(6)
C12 C11 C10 C9 2.4(10)
N5 C9 C10 C11 -179.0(5)
C14 C9 C10 C11 -1.4(9)
C27 N7 C23 C24 -179.5(9)
C15 N7 C23 C24 56.8(11)
C19 N7 C23 C24 -59.3(10)
N7 C23 C24 C25 178.2(11)
C23 C24 C25 C26 68.3(16)
C27 N7 C19 C20 58.7(11)
C15 N7 C19 C20 -178.1(8)
C23 N7 C19 C20 -58.1(10)
N7 C19 C20 C21 -177.5(11)
C27 N7 C15 C16 -54.8(9)
C23 N7 C15 C16 64.8(10)
C19 N7 C15 C16 -177.0(7)
N7 C15 C16 C17 176.9(6)
C15 C16 C17 C18 -176.8(9)
C15 N7 C27 C28 -58.3(11)
C23 N7 C27 C28 179.0(9)
C19 N7 C27 C28 60.4(11)
N7 C27 C28 C29 176.5(12)
C27 C28 C29 C30 -53(3)
C19 C20 C21 C22 81.4(16)
C35 N8 C39 C40 -50.6(12)
C31 N8 C39 C40 66.3(12)
C43 N8 C39 C40 -170.9(10)
N8 C39 C40 C41 170.5(14)
C39 C40 C41 C42 -165.8(13)
C31 N8 C35 C36 173.5(9)
C39 N8 C35 C36 -64.9(11)
C43 N8 C35 C36 50.5(12)
N8 C35 C36 C37 175.0(12)
C35 N8 C43 C44 62.6(10)
C31 N8 C43 C44 -57.2(11)
C39 N8 C43 C44 179.0(8)
N8 C43 C44 C45 -171.3(9)
C43 C44 C45 C46 -137(3)
C35 N8 C31 C32 -178.6(9)
C39 N8 C31 C32 64.1(10)
C43 N8 C31 C32 -55.0(11)
N8 C31 C32 C33 170.8(11)
C31 C32 C33 C34 -157(2)
C35 C36 C37 C38 -175(2)
